data_4128174
loop_
_publ_author_name
'Hunt, Camden'
'Peterson, Madeline'
'Anderson, Cassidy'
'Chang, Tieyan'
'Wu, Guang'
'Scheiner, Steve'
'M\'enard, Gabriel'

_publ_section_title
;
 Switchable Aromaticity in an Isostructural Mn Phthalocyanine Series
 Isolated in Five Separate Redox States.
;
_journal_issue 6
_journal_name_full 'Journal of the American Chemical Society'
_journal_page_first 2604
_journal_page_last 2613
_journal_paper_doi 10.1021/jacs.8b12899
_journal_volume 141
_journal_year 2019
_chemical_formula_sum 'C70 H92 K Mn N11 O15'
_chemical_formula_weight 1421.58
_space_group_crystal_system triclinic
_space_group_IT_number 2
_space_group_name_Hall '-P 1'
_space_group_name_H-M_alt 'P -1'
_symmetry_space_group_name_Hall '-P 1'
_symmetry_space_group_name_H-M 'P -1'
_atom_sites_solution_hydrogens geom
_audit_creation_method SHELXL-2014/7
_cell_angle_alpha 78.073(7)
_cell_angle_beta 80.064(6)
_cell_angle_gamma 89.083(7)
_cell_formula_units_Z 2
_cell_length_a 14.123(4)
_cell_length_b 15.530(5)
_cell_length_c 16.283(5)
_cell_measurement_reflns_used 2828
_cell_measurement_temperature 102(2)
_cell_measurement_theta_max 20.06
_cell_measurement_theta_min 2.17
_cell_volume 3441.1(18)
_computing_structure_refinement 'SHELXL-2014/7 (Sheldrick, 2014)'
_diffrn_ambient_temperature 100(2)
_diffrn_measured_fraction_theta_full 0.990
_diffrn_measured_fraction_theta_max 0.990
_diffrn_measurement_device_type 'Bruker Kappa Apex II'
_diffrn_radiation_type MoK\a
_diffrn_radiation_wavelength 0.71073
_diffrn_reflns_av_R_equivalents 0.0655
_diffrn_reflns_av_unetI/netI 0.1647
_diffrn_reflns_Laue_measured_fraction_full 0.990
_diffrn_reflns_Laue_measured_fraction_max 0.990
_diffrn_reflns_limit_h_max 16
_diffrn_reflns_limit_h_min -17
_diffrn_reflns_limit_k_max 15
_diffrn_reflns_limit_k_min -20
_diffrn_reflns_limit_l_max 23
_diffrn_reflns_limit_l_min -23
_diffrn_reflns_number 30417
_diffrn_reflns_point_group_measured_fraction_full 0.990
_diffrn_reflns_point_group_measured_fraction_max 0.990
_diffrn_reflns_theta_full 25.159
_diffrn_reflns_theta_max 25.159
_diffrn_reflns_theta_min 1.085
_exptl_absorpt_coefficient_mu 0.299
_exptl_absorpt_correction_T_max 0.7452
_exptl_absorpt_correction_T_min 0.6237
_exptl_absorpt_correction_type multi-scan
_exptl_absorpt_process_details sadabs
_exptl_crystal_colour blue
_exptl_crystal_density_diffrn 1.323
_exptl_crystal_description needle
_exptl_crystal_F_000 2044
_exptl_crystal_size_max 0.200
_exptl_crystal_size_mid 0.150
_exptl_crystal_size_min 0.050
_refine_diff_density_max 0.737
_refine_diff_density_min -0.696
_refine_diff_density_rms 0.072
_refine_ls_extinction_method none
_refine_ls_goodness_of_fit_ref 0.940
_refine_ls_hydrogen_treatment constr
_refine_ls_matrix_type full
_refine_ls_number_parameters 903
_refine_ls_number_reflns 12289
_refine_ls_number_restraints 0
_refine_ls_restrained_S_all 0.940
_refine_ls_R_factor_all 0.2102
_refine_ls_R_factor_gt 0.0818
_refine_ls_shift/su_max 0.003
_refine_ls_shift/su_mean 0.000
_refine_ls_structure_factor_coef Fsqd
_refine_ls_weighting_details 'w=1/[\s^2^(Fo^2^)+(0.1183P)^2^] where P=(Fo^2^+2Fc^2^)/3'
_refine_ls_weighting_scheme calc
_refine_ls_wR_factor_gt 0.1993
_refine_ls_wR_factor_ref 0.2593
_reflns_Friedel_coverage 0.000
_reflns_number_gt 8457
_reflns_number_total 17131
_reflns_threshold_expression 'I > 2\s(I)'
_cod_data_source_file ja8b12899_si_001.cif
_cod_data_source_block cch86_0m_a
_cod_depositor_comments
;
The following automatic conversions were performed:

'_exptl_absorpt_correction_type' value 'Multi-scan' changed to
'multi-scan' according to
/home/data/users/saulius/crontab/automatic-downloads/current/ACS/lib/dictionaries/cif_core.dic
dictionary named 'cif_core.dic' version 2.4.2 from 2011-04-26.

Automatic conversion script
Id: cif_fix_values 4973 2017-02-22 13:04:09Z antanas 
;
_cod_original_cell_volume 3441.0(18)
_cod_database_code 4128174
_shelx_shelxl_version_number 2014/7
_shelx_space_group_comment
;
The symmetry employed for this shelxl refinement is uniquely defined
by the following loop, which should always be used as a source of
symmetry information in preference to the above space-group names.
They are only intended as comments.
;
_shelx_estimated_absorpt_t_min 0.943
_shelx_estimated_absorpt_t_max 0.985

loop_
_space_group_symop_operation_xyz
'x, y, z'
'-x, -y, -z'

loop_
_atom_site_label
_atom_site_type_symbol
_atom_site_fract_x
_atom_site_fract_y
_atom_site_fract_z
_atom_site_U_iso_or_equiv
_atom_site_adp_type
_atom_site_occupancy
_atom_site_site_symmetry_order
_atom_site_calc_flag
_atom_site_refinement_flags_posn
_atom_site_refinement_flags_adp
_atom_site_refinement_flags_occupancy
K001 K 0.02620(9) 0.57110(9) 0.27668(8) 0.0407(4) Uani 1 1 d . . .
Mn2 Mn 0.52098(12) 0.51079(13) 0.51700(11) 0.0321(5) Uani 0.5 1 d . . P
O7 O 0.6515(3) 0.7671(3) 0.6273(3) 0.0407(10) Uani 1 1 d . . .
O8 O 0.6888(3) 0.9545(3) 0.2920(3) 0.0474(11) Uani 1 1 d . . .
O14 O 0.2195(3) 0.7011(3) 0.6994(3) 0.0569(13) Uani 1 1 d . . .
N6 N 1.0288(3) 1.0506(3) 0.3784(3) 0.0316(11) Uani 1 1 d . . .
N7 N 1.1788(3) 1.1296(3) 0.3709(3) 0.0311(11) Uani 1 1 d . . .
N4 N 0.8822(3) 0.9489(3) 0.4854(3) 0.0304(11) Uani 1 1 d . . .
O4 O 0.2023(3) 0.6561(3) 0.2606(3) 0.0565(13) Uani 1 1 d . . .
O13 O 0.3559(3) 0.8546(3) 0.3583(3) 0.0532(12) Uani 1 1 d . . .
O1 O 0.0492(3) 0.5432(3) 0.1066(3) 0.0606(13) Uani 1 1 d . . .
N5 N 0.8883(3) 0.9988(3) 0.3333(3) 0.0367(12) Uani 1 1 d . . .
O9 O 0.9178(3) 1.0505(4) 0.1389(3) 0.0640(14) Uani 1 1 d . . .
O3 O 0.0392(4) 0.7172(3) 0.3532(3) 0.0656(14) Uani 1 1 d . . .
O12 O 0.5185(3) 0.2302(3) 0.8240(3) 0.0616(13) Uani 1 1 d . . .
O2 O -0.1022(3) 0.6520(3) 0.1668(3) 0.0681(14) Uani 1 1 d . . .
N12 N 0.4525(3) 0.6863(3) 0.3646(4) 0.0471(14) Uani 1 1 d . . .
O5 O 0.0746(4) 0.4005(3) 0.3595(3) 0.0708(15) Uani 1 1 d . . .
N10 N 0.3657(3) 0.5741(4) 0.6624(4) 0.0493(15) Uani 1 1 d . . .
N11 N 0.4246(3) 0.6022(3) 0.5109(4) 0.0419(13) Uani 1 1 d . . .
N9 N 0.4648(3) 0.4539(3) 0.6217(4) 0.0449(14) Uani 1 1 d . . .
O10 O 1.2455(4) 1.2148(4) 0.1854(3) 0.0844(18) Uani 1 1 d . . .
C34 C 1.1818(4) 1.1050(4) 0.4518(4) 0.0310(14) Uani 1 1 d . . .
C22 C 0.7373(4) 0.8696(4) 0.5106(4) 0.0361(15) Uani 1 1 d . . .
C33 C 1.1084(4) 1.1021(4) 0.3362(4) 0.0341(14) Uani 1 1 d . . .
C21 C 0.7525(4) 0.9145(4) 0.4259(4) 0.0343(14) Uani 1 1 d . . .
O6 O -0.1042(4) 0.4694(5) 0.4093(3) 0.0890(19) Uani 1 1 d . . .
C20 C 0.9741(4) 1.0384(4) 0.3188(4) 0.0358(15) Uani 1 1 d . . .
C19 C 0.8466(4) 0.9595(4) 0.4097(4) 0.0339(14) Uani 1 1 d . . .
C23 C 0.6592(4) 0.8110(4) 0.5452(4) 0.0347(14) Uani 1 1 d . . .
C32 C 1.1054(4) 1.1234(4) 0.2467(4) 0.0373(15) Uani 1 1 d . . .
C26 C 0.6843(4) 0.9073(4) 0.3750(4) 0.0419(16) Uani 1 1 d . . .
C46 C 0.3509(4) 0.7382(4) 0.4807(5) 0.0457(18) Uani 1 1 d . . .
C45 C 0.4159(4) 0.6728(4) 0.4460(5) 0.0461(18) Uani 1 1 d . . .
C31 C 1.0214(4) 1.0833(4) 0.2362(4) 0.0406(16) Uani 1 1 d . . .
O11 O 0.3221(5) 0.5360(5) 0.8608(5) 0.117(3) Uani 1 1 d . . .
C51 C 0.3201(4) 0.7005(4) 0.5668(5) 0.0486(18) Uani 1 1 d . . .
C25 C 0.6073(4) 0.8490(4) 0.4089(4) 0.0455(17) Uani 1 1 d . . .
H25 H 0.5614 0.8419 0.3744 0.055 Uiso 1 1 calc R U .
C43 C 0.4137(4) 0.4992(4) 0.6801(5) 0.0483(18) Uani 1 1 d . . .
N1 N 0.2053(4) 0.4900(5) 0.2038(5) 0.076(2) Uani 1 1 d . . .
C44 C 0.3695(4) 0.6195(5) 0.5855(5) 0.0491(18) Uani 1 1 d . . .
C57 C 0.4595(4) 0.3708(5) 0.7580(5) 0.0488(18) Uani 1 1 d . . .
C50 C 0.2525(5) 0.7441(5) 0.6170(5) 0.0528(19) Uani 1 1 d . . .
C56 C 0.4920(4) 0.3761(5) 0.6676(5) 0.0503(18) Uani 1 1 d . . .
C27 C 0.5661(4) 0.7140(4) 0.6633(4) 0.0497(18) Uani 1 1 d . . .
H27A H 0.5762 0.6729 0.7161 0.060 Uiso 1 1 calc R U .
H27B H 0.5521 0.6787 0.6224 0.060 Uiso 1 1 calc R U .
C35 C 1.1669(5) 1.1729(4) 0.1768(4) 0.0499(18) Uani 1 1 d . . .
C38 C 0.9975(5) 1.0911(4) 0.1543(4) 0.0488(17) Uani 1 1 d . . .
C47 C 0.3218(5) 0.8206(5) 0.4434(5) 0.0520(18) Uani 1 1 d . . .
C24 C 0.5958(4) 0.8010(4) 0.4919(4) 0.0466(17) Uani 1 1 d . . .
H24 H 0.5432 0.7604 0.5125 0.056 Uiso 1 1 calc R U .
C58 C 0.4125(5) 0.4487(5) 0.7642(5) 0.057(2) Uani 1 1 d . . .
C62 C 0.4698(5) 0.3066(5) 0.8290(5) 0.057(2) Uani 1 1 d . . .
C29 C 0.6874(5) 1.0476(5) 0.2836(4) 0.0528(18) Uani 1 1 d . . .
H29A H 0.7493 1.0688 0.2935 0.063 Uiso 1 1 calc R U .
H29B H 0.6354 1.0633 0.3268 0.063 Uiso 1 1 calc R U .
C9 C 0.2094(6) 0.7155(5) 0.3141(5) 0.070(2) Uani 1 1 d . . .
H9A H 0.2679 0.7532 0.2918 0.084 Uiso 1 1 calc R U .
H9B H 0.2144 0.6826 0.3721 0.084 Uiso 1 1 calc R U .
C48 C 0.2576(5) 0.8635(5) 0.4950(5) 0.061(2) Uani 1 1 d . . .
H48 H 0.2368 0.9206 0.4723 0.073 Uiso 1 1 calc R U .
N2 N -0.1524(5) 0.6512(6) 0.3505(5) 0.100(3) Uani 1 1 d . . .
C49 C 0.2232(5) 0.8244(5) 0.5793(5) 0.059(2) Uani 1 1 d . . .
H49 H 0.1773 0.8548 0.6121 0.071 Uiso 1 1 calc R U .
C52 C 0.3351(5) 0.9436(4) 0.3241(5) 0.059(2) Uani 1 1 d . . .
H52A H 0.2669 0.9552 0.3444 0.071 Uiso 1 1 calc R U .
H52B H 0.3457 0.9537 0.2611 0.071 Uiso 1 1 calc R U .
C37 C 1.0567(5) 1.1431(5) 0.0866(4) 0.066(2) Uani 1 1 d . . .
H37 H 1.0401 1.1521 0.0314 0.079 Uiso 1 1 calc R U .
C36 C 1.1398(5) 1.1825(5) 0.0975(4) 0.064(2) Uani 1 1 d . . .
H36 H 1.1794 1.2170 0.0491 0.077 Uiso 1 1 calc R U .
C15 C -0.1012(5) 0.6112(5) 0.0960(5) 0.064(2) Uani 1 1 d . . .
H15A H -0.1384 0.6465 0.0552 0.077 Uiso 1 1 calc R U .
H15B H -0.1316 0.5518 0.1157 0.077 Uiso 1 1 calc R U .
O15 O 0.7477(6) 0.2340(5) 0.9842(5) 0.129(2) Uani 1 1 d . . .
C65 C 0.4630(5) 0.1667(5) 0.8026(5) 0.064(2) Uani 1 1 d . . .
H65A H 0.5060 0.1272 0.7734 0.077 Uiso 1 1 calc R U .
H65B H 0.4212 0.1963 0.7628 0.077 Uiso 1 1 calc R U .
C30 C 0.6711(5) 1.0906(5) 0.1965(4) 0.074(2) Uani 1 1 d . . .
H30A H 0.7234 1.0761 0.1539 0.110 Uiso 1 1 calc R U .
H30B H 0.6694 1.1546 0.1915 0.110 Uiso 1 1 calc R U .
H30C H 0.6097 1.0695 0.1868 0.110 Uiso 1 1 calc R U .
C10 C 0.1231(7) 0.7708(5) 0.3175(5) 0.076(2) Uani 1 1 d . . .
H10A H 0.1291 0.8147 0.3527 0.091 Uiso 1 1 calc R U .
H10B H 0.1177 0.8028 0.2593 0.091 Uiso 1 1 calc R U .
C16 C 0.0001(5) 0.6041(6) 0.0532(5) 0.070(2) Uani 1 1 d . . .
H16A H 0.0007 0.5848 -0.0011 0.084 Uiso 1 1 calc R U .
H16B H 0.0330 0.6624 0.0402 0.084 Uiso 1 1 calc R U .
C59 C 0.3756(6) 0.4642(6) 0.8464(6) 0.080(3) Uani 1 1 d . . .
C28 C 0.4816(5) 0.7726(5) 0.6832(5) 0.065(2) Uani 1 1 d . . .
H28A H 0.4946 0.8058 0.7252 0.097 Uiso 1 1 calc R U .
H28B H 0.4233 0.7361 0.7063 0.097 Uiso 1 1 calc R U .
H28C H 0.4724 0.8137 0.6309 0.097 Uiso 1 1 calc R U .
C17 C 0.1454(5) 0.5342(7) 0.0676(5) 0.090(3) Uani 1 1 d . . .
H17A H 0.1808 0.5910 0.0576 0.108 Uiso 1 1 calc R U .
H17B H 0.1466 0.5177 0.0119 0.108 Uiso 1 1 calc R U .
C8 C 0.2853(5) 0.6036(6) 0.2555(5) 0.080(3) Uani 1 1 d . . .
H8A H 0.2846 0.5615 0.3103 0.096 Uiso 1 1 calc R U .
H8B H 0.3438 0.6415 0.2440 0.096 Uiso 1 1 calc R U .
C61 C 0.4333(6) 0.3235(6) 0.9092(5) 0.082(3) Uani 1 1 d . . .
H61 H 0.4396 0.2812 0.9591 0.099 Uiso 1 1 calc R U .
C53 C 0.3979(6) 1.0046(5) 0.3507(6) 0.093(3) Uani 1 1 d . . .
H53A H 0.3901 0.9922 0.4130 0.139 Uiso 1 1 calc R U .
H53B H 0.3799 1.0655 0.3302 0.139 Uiso 1 1 calc R U .
H53C H 0.4651 0.9965 0.3265 0.139 Uiso 1 1 calc R U .
C5 C 0.1401(9) 0.3552(6) 0.3064(6) 0.100(3) Uani 1 1 d . . .
H5A H 0.1077 0.3390 0.2623 0.120 Uiso 1 1 calc R U .
H5B H 0.1609 0.3005 0.3412 0.120 Uiso 1 1 calc R U .
C64 C 0.4388(7) 0.6145(6) 0.9187(5) 0.096(3) Uani 1 1 d . . .
H64A H 0.4038 0.6177 0.9754 0.143 Uiso 1 1 calc R U .
H64B H 0.4772 0.6687 0.8944 0.143 Uiso 1 1 calc R U .
H64C H 0.4814 0.5639 0.9233 0.143 Uiso 1 1 calc R U .
C6 C 0.2254(7) 0.4130(8) 0.2648(7) 0.106(4) Uani 1 1 d . . .
H6A H 0.2539 0.4325 0.3096 0.127 Uiso 1 1 calc R U .
H6B H 0.2741 0.3780 0.2354 0.127 Uiso 1 1 calc R U .
C39 C 0.9349(7) 0.9560(8) 0.1391(9) 0.161(4) Uani 1 1 d . . .
H39A H 0.9925 0.9502 0.0965 0.193 Uiso 1 1 calc R U .
H39B H 0.9472 0.9256 0.1958 0.193 Uiso 1 1 calc R U .
C7 C 0.2862(5) 0.5547(7) 0.1854(6) 0.094(3) Uani 1 1 d . . .
H7A H 0.2823 0.5972 0.1317 0.112 Uiso 1 1 calc R U .
H7B H 0.3477 0.5235 0.1771 0.112 Uiso 1 1 calc R U .
C63 C 0.3683(6) 0.6041(6) 0.8617(10) 0.135(5) Uani 1 1 d . . .
H63A H 0.3191 0.6491 0.8700 0.162 Uiso 1 1 calc R U .
H63B H 0.4038 0.6235 0.8028 0.162 Uiso 1 1 calc R U .
C18 C 0.1919(6) 0.4655(7) 0.1237(6) 0.101(3) Uani 1 1 d . . .
H18A H 0.1523 0.4107 0.1375 0.121 Uiso 1 1 calc R U .
H18B H 0.2555 0.4530 0.0924 0.121 Uiso 1 1 calc R U .
C60 C 0.3870(7) 0.4034(7) 0.9161(6) 0.100(3) Uani 1 1 d . . .
H60 H 0.3632 0.4147 0.9710 0.120 Uiso 1 1 calc R U .
C11 C -0.0480(7) 0.7667(6) 0.3693(7) 0.110(4) Uani 1 1 d . . .
H11A H -0.0611 0.8032 0.3151 0.132 Uiso 1 1 calc R U .
H11B H -0.0397 0.8064 0.4080 0.132 Uiso 1 1 calc R U .
C42 C 1.3717(6) 1.1313(6) 0.1181(5) 0.092(3) Uani 1 1 d . . .
H42A H 1.3275 1.0820 0.1221 0.138 Uiso 1 1 calc R U .
H42B H 1.4291 1.1091 0.1411 0.138 Uiso 1 1 calc R U .
H42C H 1.3904 1.1609 0.0582 0.138 Uiso 1 1 calc R U .
C66 C 0.4026(7) 0.1138(6) 0.8797(5) 0.095(3) Uani 1 1 d . . .
H66A H 0.4436 0.0875 0.9207 0.142 Uiso 1 1 calc R U .
H66B H 0.3684 0.0671 0.8636 0.142 Uiso 1 1 calc R U .
H66C H 0.3559 0.1520 0.9057 0.142 Uiso 1 1 calc R U .
N8 N 0.6052(6) 0.5580(6) 0.5352(6) 0.032(2) Uani 0.5 1 d . . P
C14 C -0.1978(5) 0.6605(6) 0.2075(6) 0.093(3) Uani 1 1 d . . .
H14A H -0.2294 0.6016 0.2277 0.112 Uiso 1 1 calc R U .
H14B H -0.2346 0.6963 0.1666 0.112 Uiso 1 1 calc R U .
C70 C 0.8242(7) 0.1807(8) 0.9516(6) 0.108(3) Uani 1 1 d . . .
H70A H 0.8644 0.1604 0.9958 0.129 Uiso 1 1 calc R U .
H70B H 0.8656 0.2168 0.9014 0.129 Uiso 1 1 calc R U .
C12 C -0.1295(7) 0.7051(8) 0.4083(7) 0.125(5) Uani 1 1 d . . .
H12A H -0.1137 0.6662 0.4602 0.149 Uiso 1 1 calc R U .
H12B H -0.1867 0.7390 0.4257 0.149 Uiso 1 1 calc R U .
C67 C 0.6619(8) 0.1955(8) 0.9701(7) 0.123(4) Uani 1 1 d . . .
H67A H 0.6289 0.2397 0.9324 0.148 Uiso 1 1 calc R U .
H67B H 0.6178 0.1767 1.0251 0.148 Uiso 1 1 calc R U .
C13 C -0.1972(7) 0.7038(8) 0.2816(7) 0.138(5) Uani 1 1 d . . .
H13A H -0.1622 0.7610 0.2608 0.165 Uiso 1 1 calc R U .
H13B H -0.2643 0.7159 0.3053 0.165 Uiso 1 1 calc R U .
C68 C 0.6853(9) 0.1204(8) 0.9314(10) 0.157(6) Uani 1 1 d . . .
H68A H 0.6469 0.0684 0.9655 0.188 Uiso 1 1 calc R U .
H68B H 0.6690 0.1326 0.8734 0.188 Uiso 1 1 calc R U .
C40 C 0.8529(7) 0.9148(8) 0.1192(7) 0.147(5) Uani 1 1 d . . .
H40A H 0.7970 0.9164 0.1638 0.220 Uiso 1 1 calc R U .
H40B H 0.8674 0.8535 0.1161 0.220 Uiso 1 1 calc R U .
H40C H 0.8388 0.9466 0.0642 0.220 Uiso 1 1 calc R U .
C69 C 0.7851(12) 0.1022(9) 0.9266(10) 0.178(6) Uani 1 1 d . . .
H69A H 0.8152 0.0977 0.8681 0.214 Uiso 1 1 calc R U .
H69B H 0.7955 0.0470 0.9666 0.214 Uiso 1 1 calc R U .
C41 C 1.3248(8) 1.1928(8) 0.1662(9) 0.161(4) Uani 1 1 d . . .
H41A H 1.3467 1.1752 0.2217 0.193 Uiso 1 1 calc R U .
H41B H 1.3593 1.2490 0.1383 0.193 Uiso 1 1 calc R U .
Mn1 Mn 1.01175(16) 0.97733(13) 0.49391(17) 0.0319(5) Uani 0.5 1 d . . P
N3 N 1.0632(6) 0.8955(6) 0.4778(5) 0.027(2) Uani 0.5 1 d . . P
C2 C -0.1761(7) 0.5116(10) 0.4563(7) 0.136(5) Uani 1 1 d . . .
H2A H -0.1478 0.5380 0.4971 0.164 Uiso 1 1 calc R U .
H2B H -0.2257 0.4676 0.4895 0.164 Uiso 1 1 calc R U .
C1 C -0.2214(7) 0.5804(10) 0.4010(8) 0.129(5) Uani 1 1 d . . .
H1A H -0.2732 0.6068 0.4365 0.155 Uiso 1 1 calc R U .
H1B H -0.2512 0.5534 0.3614 0.155 Uiso 1 1 calc R U .
C3 C -0.0689(8) 0.3898(8) 0.4571(6) 0.115(4) Uani 1 1 d . . .
H3A H -0.1235 0.3499 0.4873 0.138 Uiso 1 1 calc R U .
H3B H -0.0334 0.4044 0.5000 0.138 Uiso 1 1 calc R U .
C4 C -0.0058(9) 0.3472(6) 0.3981(6) 0.113(4) Uani 1 1 d . . .
H4A H 0.0149 0.2903 0.4290 0.135 Uiso 1 1 calc R U .
H4B H -0.0409 0.3353 0.3539 0.135 Uiso 1 1 calc R U .
C54 C 0.1440(5) 0.7434(5) 0.7476(5) 0.058(2) Uani 1 1 d . . .
H54A H 0.0922 0.7615 0.7141 0.069 Uiso 1 1 calc R U .
H54B H 0.1698 0.7964 0.7618 0.069 Uiso 1 1 calc R U .
C55 C 0.1055(5) 0.6779(5) 0.8277(5) 0.081(3) Uani 1 1 d . . .
H55A H 0.0844 0.6241 0.8129 0.121 Uiso 1 1 calc R U .
H55B H 0.0510 0.7030 0.8602 0.121 Uiso 1 1 calc R U .
H55C H 0.1562 0.6637 0.8623 0.121 Uiso 1 1 calc R U .

loop_
_atom_site_aniso_label
_atom_site_aniso_U_11
_atom_site_aniso_U_22
_atom_site_aniso_U_33
_atom_site_aniso_U_23
_atom_site_aniso_U_13
_atom_site_aniso_U_12
K001 0.0320(8) 0.0428(9) 0.0488(9) -0.0130(7) -0.0066(6) -0.0019(6)
Mn2 0.0221(12) 0.0377(12) 0.0368(13) -0.0098(9) -0.0031(8) -0.0011(9)
O7 0.028(2) 0.040(3) 0.053(3) -0.005(2) -0.006(2) -0.0090(19)
O8 0.040(3) 0.052(3) 0.052(3) -0.012(2) -0.010(2) -0.009(2)
O14 0.047(3) 0.049(3) 0.077(4) -0.019(3) -0.011(3) 0.013(2)
N6 0.022(3) 0.032(3) 0.039(3) -0.006(2) -0.005(2) 0.005(2)
N7 0.024(3) 0.031(3) 0.037(3) -0.004(2) -0.008(2) 0.001(2)
N4 0.026(3) 0.030(3) 0.035(3) -0.006(2) -0.005(2) -0.001(2)
O4 0.042(3) 0.077(4) 0.052(3) -0.018(3) -0.004(2) -0.022(2)
O13 0.058(3) 0.041(3) 0.068(3) -0.018(3) -0.023(3) 0.014(2)
O1 0.046(3) 0.091(4) 0.048(3) -0.022(3) -0.005(2) -0.003(3)
N5 0.026(3) 0.042(3) 0.045(3) -0.013(3) -0.008(2) -0.001(2)
O9 0.046(3) 0.109(4) 0.042(3) -0.020(3) -0.011(2) -0.019(3)
O3 0.075(4) 0.050(3) 0.088(4) -0.034(3) -0.037(3) 0.014(3)
O12 0.061(3) 0.056(3) 0.077(3) -0.024(3) -0.027(3) 0.016(3)
O2 0.060(3) 0.062(3) 0.094(4) -0.022(3) -0.035(3) -0.003(3)
N12 0.024(3) 0.043(4) 0.081(4) -0.024(3) -0.013(3) 0.006(2)
O5 0.099(4) 0.045(3) 0.072(3) -0.006(3) -0.034(3) 0.001(3)
N10 0.027(3) 0.039(4) 0.088(5) -0.021(4) -0.017(3) 0.009(3)
N11 0.025(3) 0.038(3) 0.067(4) -0.017(3) -0.012(3) -0.001(2)
N9 0.030(3) 0.025(3) 0.079(4) -0.008(3) -0.012(3) 0.001(2)
O10 0.039(3) 0.129(5) 0.090(4) -0.054(4) 0.018(3) -0.036(3)
C34 0.022(3) 0.028(4) 0.042(4) -0.004(3) -0.006(3) 0.004(3)
C22 0.029(3) 0.038(4) 0.045(4) -0.015(3) -0.008(3) 0.004(3)
C33 0.025(3) 0.034(4) 0.043(4) -0.013(3) -0.001(3) 0.002(3)
C21 0.024(3) 0.036(4) 0.044(4) -0.009(3) -0.008(3) -0.003(3)
O6 0.060(4) 0.150(6) 0.057(3) -0.024(4) -0.004(3) -0.043(4)
C20 0.023(3) 0.039(4) 0.049(4) -0.014(3) -0.010(3) 0.003(3)
C19 0.023(3) 0.034(4) 0.044(4) -0.010(3) -0.003(3) 0.001(3)
C23 0.030(3) 0.031(4) 0.041(4) -0.005(3) -0.004(3) -0.002(3)
C32 0.027(3) 0.038(4) 0.047(4) -0.016(3) 0.001(3) 0.007(3)
C26 0.036(4) 0.045(4) 0.042(4) -0.003(3) -0.005(3) -0.005(3)
C46 0.025(3) 0.040(4) 0.083(5) -0.027(4) -0.021(4) 0.006(3)
C45 0.025(4) 0.043(5) 0.081(5) -0.031(4) -0.017(4) 0.007(3)
C31 0.032(4) 0.048(4) 0.044(4) -0.017(3) -0.007(3) -0.002(3)
O11 0.150(6) 0.099(5) 0.152(6) -0.082(5) -0.101(5) 0.072(5)
C51 0.029(4) 0.036(4) 0.088(6) -0.021(4) -0.021(4) 0.001(3)
C25 0.029(4) 0.057(5) 0.053(4) -0.016(4) -0.007(3) -0.011(3)
C43 0.032(4) 0.043(5) 0.079(5) -0.022(4) -0.022(4) 0.004(3)
N1 0.044(4) 0.101(6) 0.101(5) -0.057(5) -0.020(4) 0.033(4)
C44 0.033(4) 0.043(5) 0.076(5) -0.013(4) -0.021(4) -0.003(3)
C57 0.032(4) 0.054(5) 0.072(5) -0.026(4) -0.028(4) 0.016(3)
C50 0.043(4) 0.046(5) 0.077(5) -0.024(4) -0.018(4) 0.007(4)
C56 0.024(4) 0.043(5) 0.090(6) -0.020(4) -0.017(4) -0.002(3)
C27 0.036(4) 0.054(5) 0.059(4) -0.014(4) -0.002(3) -0.014(3)
C35 0.043(4) 0.056(5) 0.047(4) -0.016(4) 0.010(3) -0.018(3)
C38 0.044(4) 0.054(5) 0.048(4) -0.011(4) -0.006(3) -0.011(3)
C47 0.047(4) 0.042(5) 0.075(5) -0.022(4) -0.021(4) 0.007(4)
C24 0.035(4) 0.053(5) 0.055(4) -0.019(4) -0.005(3) -0.018(3)
C58 0.051(4) 0.053(5) 0.082(6) -0.028(5) -0.039(4) 0.014(4)
C62 0.044(4) 0.061(5) 0.082(6) -0.035(5) -0.033(4) 0.025(4)
C29 0.045(4) 0.055(5) 0.060(5) -0.005(4) -0.019(4) -0.007(3)
C9 0.076(6) 0.083(6) 0.054(5) -0.018(5) -0.012(4) -0.045(5)
C48 0.066(5) 0.038(5) 0.082(6) -0.017(4) -0.019(4) 0.020(4)
N2 0.041(4) 0.157(8) 0.140(7) -0.103(7) -0.041(5) 0.035(5)
C49 0.060(5) 0.046(5) 0.077(6) -0.027(4) -0.009(4) 0.019(4)
C52 0.064(5) 0.031(4) 0.078(5) -0.006(4) -0.006(4) 0.013(4)
C37 0.058(5) 0.100(7) 0.040(4) -0.013(4) -0.007(4) -0.020(5)
C36 0.064(5) 0.082(6) 0.039(4) -0.015(4) 0.015(4) -0.026(4)
C15 0.064(5) 0.067(6) 0.059(5) 0.005(4) -0.026(4) -0.010(4)
O15 0.109(6) 0.138(7) 0.142(7) -0.015(5) -0.041(5) -0.003(5)
C65 0.081(6) 0.062(5) 0.054(5) -0.018(4) -0.016(4) 0.003(4)
C30 0.060(5) 0.094(7) 0.062(5) -0.003(5) -0.013(4) 0.010(5)
C10 0.124(8) 0.047(5) 0.067(5) -0.011(4) -0.041(5) -0.015(5)
C16 0.067(5) 0.092(7) 0.046(4) -0.003(4) -0.006(4) -0.034(5)
C59 0.095(6) 0.075(6) 0.100(7) -0.048(6) -0.067(6) 0.061(5)
C28 0.047(4) 0.083(6) 0.067(5) -0.025(5) -0.009(4) 0.000(4)
C17 0.048(5) 0.166(10) 0.070(6) -0.071(7) 0.005(4) -0.009(6)
C8 0.036(4) 0.135(8) 0.080(6) -0.045(6) -0.008(4) -0.011(5)
C61 0.103(7) 0.079(6) 0.077(6) -0.020(5) -0.047(5) 0.043(5)
C53 0.082(6) 0.062(6) 0.134(8) -0.048(6) 0.020(5) -0.015(5)
C5 0.156(10) 0.054(6) 0.110(8) -0.035(6) -0.059(7) 0.046(7)
C64 0.135(9) 0.087(7) 0.064(6) -0.015(5) -0.018(5) -0.003(6)
C6 0.090(8) 0.116(9) 0.137(10) -0.073(8) -0.037(7) 0.064(7)
C39 0.102(6) 0.183(9) 0.251(11) -0.150(9) -0.048(7) -0.033(6)
C7 0.034(5) 0.161(10) 0.101(7) -0.069(7) -0.002(4) 0.003(5)
C63 0.030(5) 0.064(7) 0.297(17) -0.001(9) -0.035(7) -0.010(4)
C18 0.052(5) 0.172(10) 0.103(7) -0.093(8) -0.006(5) 0.024(6)
C60 0.116(8) 0.112(8) 0.102(7) -0.060(7) -0.067(6) 0.078(7)
C11 0.110(8) 0.085(7) 0.180(11) -0.090(8) -0.082(8) 0.057(7)
C42 0.097(7) 0.117(8) 0.078(6) -0.058(6) -0.016(5) 0.038(6)
C66 0.139(9) 0.082(7) 0.067(6) -0.023(5) -0.016(6) -0.023(6)
N8 0.014(5) 0.040(6) 0.043(6) -0.017(5) 0.001(4) -0.004(4)
C14 0.046(5) 0.122(8) 0.145(8) -0.079(7) -0.053(5) 0.037(5)
C70 0.068(7) 0.134(10) 0.114(8) -0.001(7) -0.027(6) -0.013(7)
C12 0.074(7) 0.176(11) 0.184(11) -0.150(10) -0.056(7) 0.058(7)
C67 0.104(9) 0.154(12) 0.133(9) -0.035(8) -0.071(7) 0.009(8)
C13 0.080(7) 0.194(12) 0.208(12) -0.147(11) -0.096(8) 0.097(8)
C68 0.138(12) 0.104(10) 0.272(18) -0.088(11) -0.098(12) 0.044(9)
C40 0.121(9) 0.204(13) 0.138(10) -0.108(10) 0.005(7) -0.032(9)
C69 0.192(16) 0.112(12) 0.216(16) -0.002(11) -0.032(13) -0.007(12)
C41 0.102(6) 0.183(9) 0.251(11) -0.150(9) -0.048(7) -0.033(6)
Mn1 0.0219(12) 0.0320(18) 0.0423(11) -0.0086(13) -0.0054(9) -0.0007(11)
N3 0.019(5) 0.028(6) 0.040(5) -0.011(5) -0.016(4) 0.015(4)
C2 0.043(6) 0.262(16) 0.107(9) -0.075(10) 0.029(6) -0.054(8)
C1 0.033(6) 0.222(15) 0.163(12) -0.109(11) -0.016(7) 0.017(8)
C3 0.114(9) 0.149(11) 0.065(6) 0.034(7) -0.027(6) -0.075(8)
C4 0.186(12) 0.075(7) 0.065(6) 0.016(5) -0.022(7) -0.064(8)
C54 0.047(4) 0.046(5) 0.085(6) -0.024(4) -0.013(4) 0.006(4)
C55 0.052(5) 0.077(6) 0.104(7) -0.008(5) -0.002(5) 0.016(4)

loop_
_atom_type_symbol
_atom_type_description
_atom_type_scat_dispersion_real
_atom_type_scat_dispersion_imag
_atom_type_scat_source
C C 0.0033 0.0016 'International Tables Vol C Tables 4.2.6.8 and 6.1.1.4'
N N 0.0061 0.0033 'International Tables Vol C Tables 4.2.6.8 and 6.1.1.4'
O O 0.0106 0.0060 'International Tables Vol C Tables 4.2.6.8 and 6.1.1.4'
K K 0.2009 0.2494 'International Tables Vol C Tables 4.2.6.8 and 6.1.1.4'
Mn Mn 0.3368 0.7283 'International Tables Vol C Tables 4.2.6.8 and 6.1.1.4'
H H 0.0000 0.0000 'International Tables Vol C Tables 4.2.6.8 and 6.1.1.4'

loop_
_geom_angle_atom_site_label_1
_geom_angle_atom_site_label_2
_geom_angle_atom_site_label_3
_geom_angle
_geom_angle_site_symmetry_1
_geom_angle_site_symmetry_3
O4 K001 O6 136.39(14) . .
O4 K001 O3 59.72(14) . .
O6 K001 O3 97.41(17) . .
O4 K001 O5 98.60(15) . .
O6 K001 O5 59.03(19) . .
O3 K001 O5 120.23(14) . .
O4 K001 O1 97.14(13) . .
O6 K001 O1 121.50(15) . .
O3 K001 O1 135.87(16) . .
O5 K001 O1 98.78(15) . .
O4 K001 O2 117.01(15) . .
O6 K001 O2 100.52(17) . .
O3 K001 O2 95.22(14) . .
O5 K001 O2 139.57(14) . .
O1 K001 O2 60.28(15) . .
O4 K001 N2 119.41(19) . .
O6 K001 N2 60.2(3) . .
O3 K001 N2 60.40(18) . .
O5 K001 N2 118.5(2) . .
O1 K001 N2 119.79(18) . .
O2 K001 N2 60.75(19) . .
O4 K001 N1 60.63(17) . .
O6 K001 N1 119.5(2) . .
O3 K001 N1 119.57(17) . .
O5 K001 N1 61.1(2) . .
O1 K001 N1 60.54(16) . .
O2 K001 N1 119.62(18) . .
N2 K001 N1 179.6(3) . .
Mn2 Mn2 N8 158.0(4) 2_666 .
Mn2 Mn2 N9 99.1(3) 2_666 .
N8 Mn2 N9 102.7(4) . .
Mn2 Mn2 N11 79.0(3) 2_666 .
N8 Mn2 N11 102.0(4) . .
N9 Mn2 N11 93.5(2) . .
Mn2 Mn2 N11 72.3(2) 2_666 2_666
N8 Mn2 N11 104.5(3) . 2_666
N9 Mn2 N11 91.1(2) . 2_666
N11 Mn2 N11 151.31(11) . 2_666
Mn2 Mn2 N9 54.5(2) 2_666 2_666
N8 Mn2 N9 103.6(4) . 2_666
N9 Mn2 N9 153.63(12) . 2_666
N11 Mn2 N9 82.2(2) . 2_666
N11 Mn2 N9 81.2(2) 2_666 2_666
Mn2 Mn2 N8 13.3(3) 2_666 2_666
N8 Mn2 N8 171.36(17) . 2_666
N9 Mn2 N8 85.9(3) . 2_666
N11 Mn2 N8 78.2(2) . 2_666
N11 Mn2 N8 73.9(2) 2_666 2_666
N9 Mn2 N8 67.8(2) 2_666 2_666
C23 O7 C27 117.2(5) . .
C26 O8 C29 114.5(5) . .
C50 O14 C54 116.4(5) . .
C33 N6 C20 108.1(5) . .
C33 N6 Mn1 126.9(4) . .
C20 N6 Mn1 122.7(4) . .
C33 N6 Mn1 124.0(4) . 2_776
C20 N6 Mn1 126.6(4) . 2_776
Mn1 N6 Mn1 23.76(10) . 2_776
C34 N7 C33 121.8(5) . .
C34 N4 C19 107.7(5) 2_776 .
C34 N4 Mn1 125.4(4) 2_776 .
C19 N4 Mn1 124.9(4) . .
C34 N4 Mn1 125.3(4) 2_776 2_776
C19 N4 Mn1 125.3(4) . 2_776
Mn1 N4 Mn1 23.91(10) . 2_776
C9 O4 C8 109.9(5) . .
C9 O4 K001 118.0(4) . .
C8 O4 K001 116.9(4) . .
C47 O13 C52 118.4(5) . .
C16 O1 C17 111.3(6) . .
C16 O1 K001 113.5(4) . .
C17 O1 K001 115.0(4) . .
C19 N5 C20 122.3(5) . .
C38 O9 C39 111.2(6) . .
C10 O3 C11 114.0(7) . .
C10 O3 K001 113.5(4) . .
C11 O3 K001 116.9(4) . .
C62 O12 C65 112.4(5) . .
C14 O2 C15 110.3(5) . .
C14 O2 K001 115.3(5) . .
C15 O2 K001 112.4(4) . .
C45 N12 C56 120.4(6) . 2_666
C4 O5 C5 110.1(7) . .
C4 O5 K001 112.8(6) . .
C5 O5 K001 114.2(5) . .
C44 N10 C43 122.7(6) . .
C45 N11 C44 107.3(5) . .
C45 N11 Mn2 129.9(4) . .
C44 N11 Mn2 120.3(5) . .
C45 N11 Mn2 119.7(4) . 2_666
C44 N11 Mn2 130.9(5) . 2_666
Mn2 N11 Mn2 28.69(11) . 2_666
C56 N9 C43 106.9(6) . .
C56 N9 Mn2 127.3(5) . .
C43 N9 Mn2 121.3(5) . .
C56 N9 Mn2 125.8(4) . 2_666
C43 N9 Mn2 126.6(4) . 2_666
Mn2 N9 Mn2 26.37(12) . 2_666
C41 O10 C35 124.9(7) . .
N7 C34 N4 128.7(5) . 2_776
N7 C34 C22 122.0(5) . 2_776
N4 C34 C22 109.2(5) 2_776 2_776
C21 C22 C23 122.2(5) . .
C21 C22 C34 106.4(5) . 2_776
C23 C22 C34 131.3(6) . 2_776
N7 C33 N6 127.0(5) . .
N7 C33 C32 123.6(5) . .
N6 C33 C32 109.4(5) . .
C22 C21 C26 119.5(5) . .
C22 C21 C19 106.8(5) . .
C26 C21 C19 133.6(6) . .
C2 O6 C3 114.9(9) . .
C2 O6 K001 119.2(7) . .
C3 O6 K001 117.5(5) . .
N5 C20 N6 127.5(5) . .
N5 C20 C31 123.9(5) . .
N6 C20 C31 108.4(5) . .
N5 C19 N4 128.0(5) . .
N5 C19 C21 122.5(5) . .
N4 C19 C21 109.5(5) . .
O7 C23 C24 124.4(5) . .
O7 C23 C22 118.6(5) . .
C24 C23 C22 116.9(6) . .
C31 C32 C35 121.0(6) . .
C31 C32 C33 106.3(5) . .
C35 C32 C33 132.7(6) . .
C25 C26 O8 117.7(5) . .
C25 C26 C21 118.2(6) . .
O8 C26 C21 124.1(5) . .
C47 C46 C51 122.3(6) . .
C47 C46 C45 132.1(7) . .
C51 C46 C45 105.6(6) . .
N12 C45 N11 130.1(6) . .
N12 C45 C46 120.7(7) . .
N11 C45 C46 109.1(6) . .
C32 C31 C38 120.6(6) . .
C32 C31 C20 107.7(5) . .
C38 C31 C20 131.7(6) . .
C63 O11 C59 116.4(9) . .
C46 C51 C50 119.7(6) . .
C46 C51 C44 107.6(6) . .
C50 C51 C44 132.7(8) . .
C24 C25 C26 121.6(6) . .
C24 C25 H25 119.2 . .
C26 C25 H25 119.2 . .
N10 C43 N9 126.9(7) . .
N10 C43 C58 124.0(6) . .
N9 C43 C58 108.9(6) . .
C6 N1 C18 110.4(8) . .
C6 N1 C7 109.9(7) . .
C18 N1 C7 109.0(7) . .
C6 N1 K001 109.0(5) . .
C18 N1 K001 109.2(4) . .
C7 N1 K001 109.4(4) . .
N10 C44 N11 127.1(6) . .
N10 C44 C51 122.7(7) . .
N11 C44 C51 110.1(7) . .
C58 C57 C62 122.5(7) . .
C58 C57 C56 105.5(7) . .
C62 C57 C56 132.0(6) . .
C49 C50 O14 125.4(6) . .
C49 C50 C51 117.4(7) . .
O14 C50 C51 117.2(6) . .
N9 C56 N12 126.1(7) . 2_666
N9 C56 C57 110.4(6) . .
N12 C56 C57 123.3(7) 2_666 .
O7 C27 C28 109.8(5) . .
O7 C27 H27A 109.7 . .
C28 C27 H27A 109.7 . .
O7 C27 H27B 109.7 . .
C28 C27 H27B 109.7 . .
H27A C27 H27B 108.2 . .
O10 C35 C36 120.2(6) . .
O10 C35 C32 122.3(6) . .
C36 C35 C32 117.3(6) . .
C37 C38 O9 118.8(6) . .
C37 C38 C31 117.6(6) . .
O9 C38 C31 123.6(6) . .
O13 C47 C46 119.5(6) . .
O13 C47 C48 123.7(7) . .
C46 C47 C48 116.7(7) . .
C23 C24 C25 121.3(6) . .
C23 C24 H24 119.3 . .
C25 C24 H24 119.3 . .
C57 C58 C59 118.5(7) . .
C57 C58 C43 108.3(7) . .
C59 C58 C43 133.2(7) . .
O12 C62 C57 123.2(6) . .
O12 C62 C61 118.8(7) . .
C57 C62 C61 117.9(6) . .
O8 C29 C30 110.0(6) . .
O8 C29 H29A 109.7 . .
C30 C29 H29A 109.7 . .
O8 C29 H29B 109.7 . .
C30 C29 H29B 109.7 . .
H29A C29 H29B 108.2 . .
O4 C9 C10 109.2(6) . .
O4 C9 H9A 109.8 . .
C10 C9 H9A 109.8 . .
O4 C9 H9B 109.8 . .
C10 C9 H9B 109.8 . .
H9A C9 H9B 108.3 . .
C47 C48 C49 121.0(7) . .
C47 C48 H48 119.5 . .
C49 C48 H48 119.5 . .
C12 N2 C13 111.3(8) . .
C12 N2 C1 107.9(9) . .
C13 N2 C1 108.9(8) . .
C12 N2 K001 109.4(5) . .
C13 N2 K001 109.8(5) . .
C1 N2 K001 109.6(6) . .
C50 C49 C48 122.7(7) . .
C50 C49 H49 118.7 . .
C48 C49 H49 118.7 . .
O13 C52 C53 110.2(6) . .
O13 C52 H52A 109.6 . .
C53 C52 H52A 109.6 . .
O13 C52 H52B 109.6 . .
C53 C52 H52B 109.6 . .
H52A C52 H52B 108.1 . .
C38 C37 C36 121.4(7) . .
C38 C37 H37 119.3 . .
C36 C37 H37 119.3 . .
C37 C36 C35 121.9(6) . .
C37 C36 H36 119.0 . .
C35 C36 H36 119.0 . .
O2 C15 C16 109.5(6) . .
O2 C15 H15A 109.8 . .
C16 C15 H15A 109.8 . .
O2 C15 H15B 109.8 . .
C16 C15 H15B 109.8 . .
H15A C15 H15B 108.2 . .
C67 O15 C70 104.4(8) . .
O12 C65 C66 111.1(6) . .
O12 C65 H65A 109.4 . .
C66 C65 H65A 109.4 . .
O12 C65 H65B 109.4 . .
C66 C65 H65B 109.4 . .
H65A C65 H65B 108.0 . .
C29 C30 H30A 109.5 . .
C29 C30 H30B 109.5 . .
H30A C30 H30B 109.5 . .
C29 C30 H30C 109.5 . .
H30A C30 H30C 109.5 . .
H30B C30 H30C 109.5 . .
O3 C10 C9 110.0(6) . .
O3 C10 H10A 109.7 . .
C9 C10 H10A 109.7 . .
O3 C10 H10B 109.7 . .
C9 C10 H10B 109.7 . .
H10A C10 H10B 108.2 . .
O1 C16 C15 109.9(6) . .
O1 C16 H16A 109.7 . .
C15 C16 H16A 109.7 . .
O1 C16 H16B 109.7 . .
C15 C16 H16B 109.7 . .
H16A C16 H16B 108.2 . .
C60 C59 O11 116.3(8) . .
C60 C59 C58 119.7(7) . .
O11 C59 C58 123.8(8) . .
C27 C28 H28A 109.5 . .
C27 C28 H28B 109.5 . .
H28A C28 H28B 109.5 . .
C27 C28 H28C 109.5 . .
H28A C28 H28C 109.5 . .
H28B C28 H28C 109.5 . .
O1 C17 C18 109.3(7) . .
O1 C17 H17A 109.8 . .
C18 C17 H17A 109.8 . .
O1 C17 H17B 109.8 . .
C18 C17 H17B 109.8 . .
H17A C17 H17B 108.3 . .
O4 C8 C7 109.0(6) . .
O4 C8 H8A 109.9 . .
C7 C8 H8A 109.9 . .
O4 C8 H8B 109.9 . .
C7 C8 H8B 109.9 . .
H8A C8 H8B 108.3 . .
C62 C61 C60 119.9(8) . .
C62 C61 H61 120.1 . .
C60 C61 H61 120.1 . .
C52 C53 H53A 109.5 . .
C52 C53 H53B 109.5 . .
H53A C53 H53B 109.5 . .
C52 C53 H53C 109.5 . .
H53A C53 H53C 109.5 . .
H53B C53 H53C 109.5 . .
O5 C5 C6 109.7(7) . .
O5 C5 H5A 109.7 . .
C6 C5 H5A 109.7 . .
O5 C5 H5B 109.7 . .
C6 C5 H5B 109.7 . .
H5A C5 H5B 108.2 . .
C63 C64 H64A 109.5 . .
C63 C64 H64B 109.5 . .
H64A C64 H64B 109.5 . .
C63 C64 H64C 109.5 . .
H64A C64 H64C 109.5 . .
H64B C64 H64C 109.5 . .
N1 C6 C5 114.6(8) . .
N1 C6 H6A 108.6 . .
C5 C6 H6A 108.6 . .
N1 C6 H6B 108.6 . .
C5 C6 H6B 108.6 . .
H6A C6 H6B 107.6 . .
C40 C39 O9 110.9(9) . .
C40 C39 H39A 109.5 . .
O9 C39 H39A 109.5 . .
C40 C39 H39B 109.5 . .
O9 C39 H39B 109.5 . .
H39A C39 H39B 108.0 . .
N1 C7 C8 112.1(6) . .
N1 C7 H7A 109.2 . .
C8 C7 H7A 109.2 . .
N1 C7 H7B 109.2 . .
C8 C7 H7B 109.2 . .
H7A C7 H7B 107.9 . .
O11 C63 C64 128.0(10) . .
O11 C63 H63A 105.3 . .
C64 C63 H63A 105.3 . .
O11 C63 H63B 105.3 . .
C64 C63 H63B 105.3 . .
H63A C63 H63B 106.0 . .
N1 C18 C17 113.6(7) . .
N1 C18 H18A 108.8 . .
C17 C18 H18A 108.8 . .
N1 C18 H18B 108.8 . .
C17 C18 H18B 108.8 . .
H18A C18 H18B 107.7 . .
C59 C60 C61 121.5(8) . .
C59 C60 H60 119.3 . .
C61 C60 H60 119.3 . .
O3 C11 C12 109.4(7) . .
O3 C11 H11A 109.8 . .
C12 C11 H11A 109.8 . .
O3 C11 H11B 109.8 . .
C12 C11 H11B 109.8 . .
H11A C11 H11B 108.2 . .
C41 C42 H42A 109.5 . .
C41 C42 H42B 109.5 . .
H42A C42 H42B 109.5 . .
C41 C42 H42C 109.5 . .
H42A C42 H42C 109.5 . .
H42B C42 H42C 109.5 . .
C65 C66 H66A 109.5 . .
C65 C66 H66B 109.5 . .
H66A C66 H66B 109.5 . .
C65 C66 H66C 109.5 . .
H66A C66 H66C 109.5 . .
H66B C66 H66C 109.5 . .
Mn2 N8 Mn2 8.64(17) . 2_666
O2 C14 C13 109.4(6) . .
O2 C14 H14A 109.8 . .
C13 C14 H14A 109.8 . .
O2 C14 H14B 109.8 . .
C13 C14 H14B 109.8 . .
H14A C14 H14B 108.2 . .
O15 C70 C69 111.4(9) . .
O15 C70 H70A 109.4 . .
C69 C70 H70A 109.4 . .
O15 C70 H70B 109.4 . .
C69 C70 H70B 109.4 . .
H70A C70 H70B 108.0 . .
N2 C12 C11 112.5(9) . .
N2 C12 H12A 109.1 . .
C11 C12 H12A 109.1 . .
N2 C12 H12B 109.1 . .
C11 C12 H12B 109.1 . .
H12A C12 H12B 107.8 . .
O15 C67 C68 110.1(9) . .
O15 C67 H67A 109.6 . .
C68 C67 H67A 109.6 . .
O15 C67 H67B 109.6 . .
C68 C67 H67B 109.6 . .
H67A C67 H67B 108.1 . .
N2 C13 C14 114.1(7) . .
N2 C13 H13A 108.7 . .
C14 C13 H13A 108.7 . .
N2 C13 H13B 108.7 . .
C14 C13 H13B 108.7 . .
H13A C13 H13B 107.6 . .
C69 C68 C67 110.4(11) . .
C69 C68 H68A 109.6 . .
C67 C68 H68A 109.6 . .
C69 C68 H68B 109.6 . .
C67 C68 H68B 109.6 . .
H68A C68 H68B 108.1 . .
C39 C40 H40A 109.5 . .
C39 C40 H40B 109.5 . .
H40A C40 H40B 109.5 . .
C39 C40 H40C 109.5 . .
H40A C40 H40C 109.5 . .
H40B C40 H40C 109.5 . .
C68 C69 C70 102.8(12) . .
C68 C69 H69A 111.2 . .
C70 C69 H69A 111.2 . .
C68 C69 H69B 111.2 . .
C70 C69 H69B 111.2 . .
H69A C69 H69B 109.1 . .
O10 C41 C42 136.3(9) . .
O10 C41 H41A 103.1 . .
C42 C41 H41A 103.1 . .
O10 C41 H41B 103.1 . .
C42 C41 H41B 103.1 . .
H41A C41 H41B 105.1 . .
Mn1 Mn1 N3 173.4(5) 2_776 .
Mn1 Mn1 N4 84.3(3) 2_776 .
N3 Mn1 N4 101.5(4) . .
Mn1 Mn1 N6 81.7(4) 2_776 .
N3 Mn1 N6 101.4(4) . .
N4 Mn1 N6 89.8(2) . .
Mn1 Mn1 N4 71.8(3) 2_776 2_776
N3 Mn1 N4 102.4(3) . 2_776
N4 Mn1 N4 156.09(10) . 2_776
N6 Mn1 N4 86.8(2) . 2_776
Mn1 Mn1 N6 74.6(4) 2_776 2_776
N3 Mn1 N6 102.2(4) . 2_776
N4 Mn1 N6 87.8(2) . 2_776
N6 Mn1 N6 156.24(10) . 2_776
N4 Mn1 N6 85.9(2) 2_776 2_776
Mn1 Mn1 N3 4.3(3) 2_776 2_776
N3 Mn1 N3 177.68(19) . 2_776
N4 Mn1 N3 80.5(2) . 2_776
N6 Mn1 N3 79.7(3) . 2_776
N4 Mn1 N3 75.6(2) 2_776 2_776
N6 Mn1 N3 76.6(3) 2_776 2_776
Mn1 N3 Mn1 2.32(19) . 2_776
O6 C2 C1 111.7(9) . .
O6 C2 H2A 109.3 . .
C1 C2 H2A 109.3 . .
O6 C2 H2B 109.3 . .
C1 C2 H2B 109.3 . .
H2A C2 H2B 107.9 . .
C2 C1 N2 112.9(8) . .
C2 C1 H1A 109.0 . .
N2 C1 H1A 109.0 . .
C2 C1 H1B 109.0 . .
N2 C1 H1B 109.0 . .
H1A C1 H1B 107.8 . .
O6 C3 C4 108.5(8) . .
O6 C3 H3A 110.0 . .
C4 C3 H3A 110.0 . .
O6 C3 H3B 110.0 . .
C4 C3 H3B 110.0 . .
H3A C3 H3B 108.4 . .
O5 C4 C3 110.5(8) . .
O5 C4 H4A 109.6 . .
C3 C4 H4A 109.6 . .
O5 C4 H4B 109.6 . .
C3 C4 H4B 109.6 . .
H4A C4 H4B 108.1 . .
O14 C54 C55 107.3(5) . .
O14 C54 H54A 110.3 . .
C55 C54 H54A 110.3 . .
O14 C54 H54B 110.3 . .
C55 C54 H54B 110.3 . .
H54A C54 H54B 108.5 . .
C54 C55 H55A 109.5 . .
C54 C55 H55B 109.5 . .
H55A C55 H55B 109.5 . .
C54 C55 H55C 109.5 . .
H55A C55 H55C 109.5 . .
H55B C55 H55C 109.5 . .

loop_
_geom_bond_atom_site_label_1
_geom_bond_atom_site_label_2
_geom_bond_distance
_geom_bond_site_symmetry_2
K001 O4 2.781(4) .
K001 O6 2.804(6) .
K001 O3 2.827(4) .
K001 O5 2.845(5) .
K001 O1 2.853(4) .
K001 O2 2.860(5) .
K001 N2 2.971(6) .
K001 N1 2.978(6) .
Mn2 Mn2 0.983(3) 2_666
Mn2 N8 1.510(8) .
Mn2 N9 1.802(6) .
Mn2 N11 1.950(5) .
Mn2 N11 2.010(5) 2_666
Mn2 N9 2.185(6) 2_666
Mn2 N8 2.449(8) 2_666
O7 C23 1.356(7) .
O7 C27 1.438(7) .
O8 C26 1.390(7) .
O8 C29 1.424(7) .
O14 C50 1.374(8) .
O14 C54 1.445(7) .
N6 C33 1.383(7) .
N6 C20 1.383(7) .
N6 Mn1 1.963(5) .
N6 Mn1 2.015(5) 2_776
N7 C34 1.302(7) .
N7 C33 1.341(7) .
N4 C34 1.384(7) 2_776
N4 C19 1.388(7) .
N4 Mn1 1.923(5) .
N4 Mn1 2.014(5) 2_776
O4 C9 1.409(7) .
O4 C8 1.417(8) .
O13 C47 1.381(8) .
O13 C52 1.425(7) .
O1 C16 1.406(8) .
O1 C17 1.415(8) .
N5 C19 1.309(7) .
N5 C20 1.330(7) .
O9 C38 1.383(7) .
O9 C39 1.483(12) .
O3 C10 1.424(9) .
O3 C11 1.456(9) .
O12 C62 1.372(7) .
O12 C65 1.403(8) .
O2 C14 1.415(8) .
O2 C15 1.424(8) .
N12 C45 1.311(8) .
N12 C56 1.370(8) 2_666
O5 C4 1.391(10) .
O5 C5 1.432(9) .
N10 C44 1.298(8) .
N10 C43 1.341(8) .
N11 C45 1.377(8) .
N11 C44 1.398(8) .
N11 Mn2 2.010(5) 2_666
N9 C56 1.370(8) .
N9 C43 1.395(8) .
N9 Mn2 2.185(6) 2_666
O10 C41 1.175(11) .
O10 C35 1.338(7) .
C34 N4 1.384(7) 2_776
C34 C22 1.480(8) 2_776
C22 C21 1.393(8) .
C22 C23 1.403(8) .
C22 C34 1.480(8) 2_776
C33 C32 1.433(8) .
C21 C26 1.394(8) .
C21 C19 1.468(7) .
O6 C2 1.402(11) .
O6 C3 1.448(11) .
C20 C31 1.435(8) .
C23 C24 1.382(8) .
C32 C31 1.400(8) .
C32 C35 1.400(8) .
C26 C25 1.387(8) .
C46 C47 1.386(9) .
C46 C51 1.398(9) .
C46 C45 1.491(8) .
C31 C38 1.413(8) .
O11 C63 1.255(10) .
O11 C59 1.375(8) .
C51 C50 1.406(9) .
C51 C44 1.431(9) .
C25 C24 1.385(8) .
C25 H25 0.9500 .
C43 C58 1.428(9) .
N1 C6 1.446(12) .
N1 C18 1.474(9) .
N1 C7 1.483(10) .
C57 C58 1.385(9) .
C57 C62 1.389(10) .
C57 C56 1.449(9) .
C50 C49 1.363(9) .
C56 N12 1.370(8) 2_666
C27 C28 1.521(8) .
C27 H27A 0.9900 .
C27 H27B 0.9900 .
C35 C36 1.389(9) .
C38 C37 1.379(9) .
C47 C48 1.387(9) .
C24 H24 0.9500 .
C58 C59 1.417(10) .
C62 C61 1.395(10) .
C29 C30 1.493(9) .
C29 H29A 0.9900 .
C29 H29B 0.9900 .
C9 C10 1.480(10) .
C9 H9A 0.9900 .
C9 H9B 0.9900 .
C48 C49 1.386(10) .
C48 H48 0.9500 .
N2 C12 1.459(9) .
N2 C13 1.475(12) .
N2 C1 1.490(14) .
C49 H49 0.9500 .
C52 C53 1.483(10) .
C52 H52A 0.9900 .
C52 H52B 0.9900 .
C37 C36 1.387(9) .
C37 H37 0.9500 .
C36 H36 0.9500 .
C15 C16 1.493(9) .
C15 H15A 0.9900 .
C15 H15B 0.9900 .
O15 C67 1.433(11) .
O15 C70 1.445(11) .
C65 C66 1.484(10) .
C65 H65A 0.9900 .
C65 H65B 0.9900 .
C30 H30A 0.9800 .
C30 H30B 0.9800 .
C30 H30C 0.9800 .
C10 H10A 0.9900 .
C10 H10B 0.9900 .
C16 H16A 0.9900 .
C16 H16B 0.9900 .
C59 C60 1.349(11) .
C28 H28A 0.9800 .
C28 H28B 0.9800 .
C28 H28C 0.9800 .
C17 C18 1.480(12) .
C17 H17A 0.9900 .
C17 H17B 0.9900 .
C8 C7 1.495(10) .
C8 H8A 0.9900 .
C8 H8B 0.9900 .
C61 C60 1.409(10) .
C61 H61 0.9500 .
C53 H53A 0.9800 .
C53 H53B 0.9800 .
C53 H53C 0.9800 .
C5 C6 1.490(13) .
C5 H5A 0.9900 .
C5 H5B 0.9900 .
C64 C63 1.505(13) .
C64 H64A 0.9800 .
C64 H64B 0.9800 .
C64 H64C 0.9800 .
C6 H6A 0.9900 .
C6 H6B 0.9900 .
C39 C40 1.447(12) .
C39 H39A 0.9900 .
C39 H39B 0.9900 .
C7 H7A 0.9900 .
C7 H7B 0.9900 .
C63 H63A 0.9900 .
C63 H63B 0.9900 .
C18 H18A 0.9900 .
C18 H18B 0.9900 .
C60 H60 0.9500 .
C11 C12 1.474(14) .
C11 H11A 0.9900 .
C11 H11B 0.9900 .
C42 C41 1.441(12) .
C42 H42A 0.9800 .
C42 H42B 0.9800 .
C42 H42C 0.9800 .
C66 H66A 0.9800 .
C66 H66B 0.9800 .
C66 H66C 0.9800 .
N8 Mn2 2.449(8) 2_666
C14 C13 1.498(10) .
C14 H14A 0.9900 .
C14 H14B 0.9900 .
C70 C69 1.505(15) .
C70 H70A 0.9900 .
C70 H70B 0.9900 .
C12 H12A 0.9900 .
C12 H12B 0.9900 .
C67 C68 1.444(13) .
C67 H67A 0.9900 .
C67 H67B 0.9900 .
C13 H13A 0.9900 .
C13 H13B 0.9900 .
C68 C69 1.425(16) .
C68 H68A 0.9900 .
C68 H68B 0.9900 .
C40 H40A 0.9800 .
C40 H40B 0.9800 .
C40 H40C 0.9800 .
C69 H69A 0.9900 .
C69 H69B 0.9900 .
C41 H41A 0.9900 .
C41 H41B 0.9900 .
Mn1 Mn1 0.820(3) 2_776
Mn1 N3 1.501(8) .
Mn1 N4 2.014(5) 2_776
Mn1 N6 2.015(5) 2_776
Mn1 N3 2.318(8) 2_776
N3 Mn1 2.318(8) 2_776
C2 C1 1.463(15) .
C2 H2A 0.9900 .
C2 H2B 0.9900 .
C1 H1A 0.9900 .
C1 H1B 0.9900 .
C3 C4 1.451(13) .
C3 H3A 0.9900 .
C3 H3B 0.9900 .
C4 H4A 0.9900 .
C4 H4B 0.9900 .
C54 C55 1.502(10) .
C54 H54A 0.9900 .
C54 H54B 0.9900 .
C55 H55A 0.9800 .
C55 H55B 0.9800 .
C55 H55C 0.9800 .
